data_4340910
loop_
_publ_author_name
'Nugent, Joseph W.'
'Lee, Hyunjung'
'Lee, Hee-Seung'
'Reibenspies, Joseph H.'
'Hancock, Robert D.'

_publ_section_title
;
 The Effect of \p Contacts between Metal Ions and Fluorophores on the
 Fluorescence of PET Sensors: Implications for Sensor Design for Cations
 and Anions.
;
_journal_issue 17
_journal_name_full 'Inorganic chemistry'
_journal_page_first 9014
_journal_page_last 9026
_journal_paper_doi 10.1021/ic5008632
_journal_volume 53
_journal_year 2014
_chemical_formula_moiety 'C27 H23 N4 O3 Pd, N O3'
_chemical_formula_sum 'C27 H23 N5 O6 Pd'
_chemical_formula_weight 619.90
_chemical_name_systematic
;
 ?
;
_space_group_crystal_system triclinic
_space_group_IT_number 2
_space_group_name_Hall '-P 1'
_space_group_name_H-M_alt 'P -1'
_symmetry_space_group_name_Hall '-P 1'
_symmetry_space_group_name_H-M 'P -1'
_atom_sites_solution_hydrogens geom
_atom_sites_solution_primary direct
_audit_creation_date 2013-08-19
_audit_creation_method
;
  Olex2 1.2
  (compiled Apr 23 2013 17:59:47, GUI svn.r4466)
;
_cell_angle_alpha 84.040(3)
_cell_angle_beta 81.944(3)
_cell_angle_gamma 75.147(3)
_cell_formula_units_Z 2
_cell_length_a 7.5393(3)
_cell_length_b 10.1956(4)
_cell_length_c 16.2874(6)
_cell_measurement_reflns_used 9177
_cell_measurement_temperature 110
_cell_measurement_theta_max 64.43
_cell_measurement_theta_min 2.75
_cell_volume 1195.18(8)
_computing_cell_refinement 'Bruker FRAMBO'
_computing_data_collection 'Bruker FRAMBO'
_computing_data_reduction 'Bruker SAINT'
_computing_molecular_graphics
;
O. V. Dolomanov, L. J. Bourhis, R. J. Gildea, J. A. K. Howard and H. Puschmann,
OLEX2: a complete structure solution, refinement and analysis program.
J. Appl. Cryst. (2009). 42, 339-341.
;
_computing_publication_material
;
O. V. Dolomanov, L. J. Bourhis, R. J. Gildea, J. A. K. Howard and H. Puschmann,
OLEX2: a complete structure solution, refinement and analysis program.
J. Appl. Cryst. (2009). 42, 339-341.
;
_computing_structure_refinement 'SHELXL-97 (Sheldrick, 2008)'
_computing_structure_solution 'SHELXS-97 (Sheldrick, 2008)'
_diffrn_ambient_temperature 110
_diffrn_detector 'MWPC area detector'
_diffrn_detector_type 'Bruker Hi_Star area detector'
_diffrn_measured_fraction_theta_full 0.886
_diffrn_measured_fraction_theta_max 0.967
_diffrn_measurement_device 'three-circle diffractometer'
_diffrn_measurement_device_type 'MWPC area detector'
_diffrn_measurement_method 'phi and omega scans'
_diffrn_radiation_collimation 0.5mm
_diffrn_radiation_monochromator graphite
_diffrn_radiation_probe x-ray
_diffrn_radiation_type CuK\a
_diffrn_radiation_wavelength 1.54178
_diffrn_reflns_av_R_equivalents 0.0352
_diffrn_reflns_av_unetI/netI 0.0246
_diffrn_reflns_Laue_measured_fraction_full 0.886
_diffrn_reflns_Laue_measured_fraction_max 0.967
_diffrn_reflns_limit_h_max 8
_diffrn_reflns_limit_h_min -8
_diffrn_reflns_limit_k_max 11
_diffrn_reflns_limit_k_min -11
_diffrn_reflns_limit_l_max 18
_diffrn_reflns_limit_l_min -18
_diffrn_reflns_number 27189
_diffrn_reflns_point_group_measured_fraction_full 0.886
_diffrn_reflns_point_group_measured_fraction_max 0.967
_diffrn_reflns_theta_full 67.679
_diffrn_reflns_theta_max 63.972
_diffrn_reflns_theta_min 2.747
_diffrn_source 'fine-focus sealed tube'
_diffrn_source_target Cu
_diffrn_standards_number 0
_exptl_absorpt_coefficient_mu 6.749
_exptl_absorpt_correction_T_max 0.7523
_exptl_absorpt_correction_T_min 0.6197
_exptl_absorpt_correction_type multi-scan
_exptl_absorpt_process_details
;
SADABS-2009/1 (Bruker,2010) was used for absorption correction.
wR2(int) was 0.0790 before and 0.0442 after correction.
The Ratio of minimum to maximum transmission is 0.8237.
The \l/2 correction factor is 0.0015.
;
_exptl_crystal_colour 'light yellow'
_exptl_crystal_colour_modifier light
_exptl_crystal_colour_primary yellow
_exptl_crystal_density_diffrn 1.723
_exptl_crystal_description plate
_exptl_crystal_F_000 628
_exptl_crystal_size_max 0.05
_exptl_crystal_size_mid 0.01
_exptl_crystal_size_min 0.01
_refine_diff_density_max 0.883
_refine_diff_density_min -0.748
_refine_diff_density_rms 0.121
_refine_ls_extinction_method none
_refine_ls_goodness_of_fit_ref 1.061
_refine_ls_hydrogen_treatment constr
_refine_ls_matrix_type full
_refine_ls_number_parameters 352
_refine_ls_number_reflns 3826
_refine_ls_number_restraints 0
_refine_ls_restrained_S_all 1.061
_refine_ls_R_factor_all 0.0343
_refine_ls_R_factor_gt 0.0292
_refine_ls_shift/su_max 0.001
_refine_ls_shift/su_mean 0.000
_refine_ls_structure_factor_coef Fsqd
_refine_ls_weighting_details 'w=1/[\s^2^(Fo^2^)+(0.0500P)^2^+4.6327P] where P=(Fo^2^+2Fc^2^)/3'
_refine_ls_weighting_scheme calc
_refine_ls_wR_factor_gt 0.0782
_refine_ls_wR_factor_ref 0.0972
_reflns_Friedel_coverage 0.000
_reflns_number_gt 3512
_reflns_number_total 3826
_reflns_threshold_expression 'I > 2\s(I)'
_cod_data_source_file ic5008632_si_003.cif
_cod_data_source_block rh100
_cod_depositor_comments 'Adding full bibliography for 4340907--4340911.cif.'
_cod_database_code 4340910
_olex2_refinement_description
;
1. Fixed Uiso
 At 1.2 times of:
  All C(H) groups, All C(H,H) groups
2.a Secondary CH2 refined with riding coordinates:
 C6(H6A,H6B), C7(H7A,H7B), C13(H13A,H13B)
2.b Aromatic/amide H refined with riding coordinates:
 C2(H2), C3(H3), C4(H4), C5(H5), C9(H9), C10(H10), C12(H12), C16(H16),
 C17(H17), C18(H18), C19(H19), C21(H21), C23(H23), C24(H24), C25(H25), C26(H26),
  C11(H11)
;
_shelx_space_group_comment
;
The symmetry employed for this shelxl refinement is uniquely defined
by the following loop, which should always be used as a source of
symmetry information in preference to the above space-group names.
They are only intended as comments.
;
_shelxl_version_number 2013-4

loop_
_space_group_symop_operation_xyz
'x, y, z'
'-x, -y, -z'

loop_
_atom_site_label
_atom_site_type_symbol
_atom_site_fract_x
_atom_site_fract_y
_atom_site_fract_z
_atom_site_U_iso_or_equiv
_atom_site_adp_type
_atom_site_occupancy
_atom_site_site_symmetry_order
_atom_site_calc_flag
_atom_site_refinement_flags_posn
_atom_site_refinement_flags_adp
Pd1 Pd 0.66312(4) 0.92587(3) 0.71510(2) 0.01384(12) Uani 1 1 d . .
O1 O 0.6487(4) 0.8055(3) 0.62379(19) 0.0203(7) Uani 1 1 d . .
N1 N 0.7122(5) 0.7693(4) 0.8016(2) 0.0177(8) Uani 1 1 d . .
C1 C 0.7672(6) 0.8033(4) 0.8705(3) 0.0165(9) Uani 1 1 d . .
N2 N 0.6496(5) 1.0387(4) 0.8106(2) 0.0155(8) Uani 1 1 d . .
O2 O 0.9494(4) 0.7681(3) 0.5937(2) 0.0261(7) Uani 1 1 d . .
C2 C 0.8257(6) 0.7069(4) 0.9328(3) 0.0158(9) Uani 1 1 d . .
H2 H 0.8649 0.7316 0.9807 0.019 Uiso 1 1 calc R U
N3 N 0.6465(5) 1.1031(3) 0.6451(2) 0.0141(7) Uani 1 1 d . .
O3 O 0.8024(5) 0.6295(3) 0.5580(2) 0.0285(8) Uani 1 1 d . .
C3 C 0.8264(6) 0.5722(5) 0.9243(3) 0.0223(10) Uani 1 1 d . .
H3 H 0.8681 0.5034 0.9662 0.027 Uiso 1 1 calc R U
N4 N 0.8073(5) 0.7317(4) 0.5911(2) 0.0172(8) Uani 1 1 d . .
O4 O 1.1548(5) 0.8593(4) 0.9273(2) 0.0397(10) Uani 1 1 d . .
C4 C 0.7655(6) 0.5390(5) 0.8541(3) 0.0217(10) Uani 1 1 d . .
H4 H 0.7629 0.4479 0.8479 0.026 Uiso 1 1 calc R U
N5 N 1.2350(6) 0.8099(4) 0.9885(2) 0.0211(8) Uani 1 1 d . .
O5 O 1.1539(6) 0.7598(4) 1.0507(2) 0.0389(9) Uani 1 1 d . .
C5 C 0.7095(6) 0.6399(4) 0.7943(3) 0.0178(9) Uani 1 1 d . .
H5 H 0.6676 0.6179 0.7463 0.021 Uiso 1 1 calc R U
C6 C 0.7714(6) 0.9497(4) 0.8714(3) 0.0193(10) Uani 1 1 d . .
H6A H 0.8999 0.9585 0.8565 0.023 Uiso 1 1 calc R U
H6B H 0.7282 0.9804 0.9281 0.023 Uiso 1 1 calc R U
O6 O 1.4001(5) 0.8125(4) 0.9867(2) 0.0381(9) Uani 1 1 d . .
C7 C 0.7250(6) 1.1576(4) 0.7740(3) 0.0162(9) Uani 1 1 d . .
H7A H 0.6765 1.2345 0.8100 0.019 Uiso 1 1 calc R U
H7B H 0.8614 1.1321 0.7717 0.019 Uiso 1 1 calc R U
C8 C 0.6716(6) 1.2010(4) 0.6882(3) 0.0152(9) Uani 1 1 d . .
C9 C 0.6628(6) 1.3319(5) 0.6511(3) 0.0208(10) Uani 1 1 d . .
H9 H 0.6783 1.4017 0.6818 0.025 Uiso 1 1 calc R U
C10 C 0.6306(6) 1.3579(5) 0.5681(3) 0.0225(10) Uani 1 1 d . .
H10 H 0.6253 1.4459 0.5413 0.027 Uiso 1 1 calc R U
C12 C 0.6130(6) 1.1297(5) 0.5653(3) 0.0188(9) Uani 1 1 d . .
H12 H 0.5933 1.0595 0.5362 0.023 Uiso 1 1 calc R U
C13 C 0.4517(6) 1.0860(4) 0.8546(3) 0.0145(9) Uani 1 1 d . .
H13A H 0.4017 1.0055 0.8728 0.017 Uiso 1 1 calc R U
H13B H 0.4554 1.1319 0.9048 0.017 Uiso 1 1 calc R U
C14 C 0.3253(6) 1.1817(4) 0.7993(3) 0.0157(9) Uani 1 1 d . .
C15 C 0.2485(5) 1.1302(4) 0.7389(3) 0.0136(9) Uani 1 1 d . .
C16 C 0.2552(6) 0.9896(5) 0.7375(3) 0.0189(9) Uani 1 1 d . .
H16 H 0.3058 0.9272 0.7807 0.023 Uiso 1 1 calc R U
C17 C 0.1898(6) 0.9433(5) 0.6749(3) 0.0207(10) Uani 1 1 d . .
H17 H 0.1946 0.8491 0.6756 0.025 Uiso 1 1 calc R U
C18 C 0.1148(6) 1.0329(5) 0.6090(3) 0.0221(10) Uani 1 1 d . .
H18 H 0.0748 0.9982 0.5648 0.027 Uiso 1 1 calc R U
C19 C 0.1003(6) 1.1678(5) 0.6089(3) 0.0230(10) Uani 1 1 d . .
H19 H 0.0484 1.2274 0.5649 0.028 Uiso 1 1 calc R U
C20 C 0.1620(6) 1.2221(5) 0.6743(3) 0.0188(10) Uani 1 1 d . .
C21 C 0.1447(6) 1.3620(4) 0.6754(3) 0.0171(9) Uani 1 1 d . .
H21 H 0.0907 1.4219 0.6320 0.021 Uiso 1 1 calc R U
C22 C 0.2049(6) 1.4149(4) 0.7386(3) 0.0164(9) Uani 1 1 d . .
C23 C 0.1816(6) 1.5584(5) 0.7402(3) 0.0223(10) Uani 1 1 d . .
H23 H 0.1243 1.6178 0.6974 0.027 Uiso 1 1 calc R U
C24 C 0.2396(6) 1.6116(5) 0.8016(3) 0.0250(11) Uani 1 1 d . .
H24 H 0.2222 1.7072 0.8019 0.030 Uiso 1 1 calc R U
C25 C 0.3253(6) 1.5245(5) 0.8647(3) 0.0224(10) Uani 1 1 d . .
H25 H 0.3632 1.5623 0.9083 0.027 Uiso 1 1 calc R U
C26 C 0.3558(6) 1.3859(4) 0.8651(3) 0.0180(9) Uani 1 1 d . .
H26 H 0.4177 1.3295 0.9078 0.022 Uiso 1 1 calc R U
C27 C 0.2958(6) 1.3250(4) 0.8022(3) 0.0177(9) Uani 1 1 d . .
C11 C 0.6065(6) 1.2552(5) 0.5250(3) 0.0222(10) Uani 1 1 d . .
H11 H 0.5858 1.2715 0.4682 0.027 Uiso 1 1 calc R U

loop_
_atom_site_aniso_label
_atom_site_aniso_U_11
_atom_site_aniso_U_22
_atom_site_aniso_U_33
_atom_site_aniso_U_23
_atom_site_aniso_U_13
_atom_site_aniso_U_12
Pd1 0.01379(19) 0.01296(18) 0.01601(18) -0.00225(12) -0.00457(12) -0.00355(12)
O1 0.0154(16) 0.0223(17) 0.0247(16) -0.0074(13) -0.0047(13) -0.0041(13)
N1 0.0101(18) 0.023(2) 0.0194(19) -0.0030(15) -0.0043(14) -0.0001(14)
C1 0.013(2) 0.016(2) 0.020(2) -0.0009(17) -0.0002(17) -0.0036(17)
N2 0.0119(18) 0.0153(19) 0.0195(18) 0.0005(15) -0.0061(14) -0.0019(14)
O2 0.0181(18) 0.036(2) 0.0260(17) -0.0055(15) -0.0050(13) -0.0082(14)
C2 0.012(2) 0.014(2) 0.021(2) -0.0031(17) -0.0023(17) -0.0022(16)
N3 0.0125(18) 0.0104(18) 0.0205(18) -0.0023(14) -0.0023(14) -0.0039(13)
O3 0.037(2) 0.0190(18) 0.0314(19) -0.0084(15) -0.0022(15) -0.0085(14)
C3 0.011(2) 0.026(3) 0.028(2) 0.004(2) -0.0021(18) -0.0031(18)
N4 0.022(2) 0.0140(19) 0.0161(18) -0.0012(15) -0.0058(15) -0.0033(15)
O4 0.036(2) 0.054(2) 0.036(2) 0.0216(18) -0.0275(17) -0.0213(18)
C4 0.019(2) 0.015(2) 0.031(3) 0.0016(19) -0.0014(19) -0.0046(18)
N5 0.030(2) 0.0146(19) 0.020(2) -0.0017(16) -0.0067(17) -0.0068(16)
O5 0.060(3) 0.036(2) 0.0269(19) 0.0058(16) -0.0039(18) -0.0259(19)
C5 0.014(2) 0.014(2) 0.028(2) -0.0084(18) -0.0016(18) -0.0063(17)
C6 0.019(2) 0.017(2) 0.022(2) -0.0015(18) -0.0137(18) 0.0001(18)
O6 0.023(2) 0.046(2) 0.045(2) 0.0020(18) -0.0118(16) -0.0056(16)
C7 0.013(2) 0.019(2) 0.018(2) 0.0012(18) -0.0042(17) -0.0050(17)
C8 0.008(2) 0.020(2) 0.017(2) 0.0007(18) -0.0009(16) -0.0031(16)
C9 0.013(2) 0.023(3) 0.024(2) 0.0002(19) -0.0028(18) -0.0016(18)
C10 0.017(2) 0.023(2) 0.026(2) 0.0042(19) -0.0063(19) -0.0018(18)
C12 0.013(2) 0.025(3) 0.020(2) -0.0028(19) -0.0039(17) -0.0059(18)
C13 0.018(2) 0.008(2) 0.018(2) -0.0014(16) 0.0001(17) -0.0058(16)
C14 0.016(2) 0.016(2) 0.016(2) 0.0019(17) -0.0001(17) -0.0059(17)
C15 0.009(2) 0.012(2) 0.020(2) -0.0006(17) 0.0007(16) -0.0042(16)
C16 0.013(2) 0.023(2) 0.020(2) 0.0038(18) -0.0013(17) -0.0065(18)
C17 0.012(2) 0.027(3) 0.025(2) -0.0021(19) -0.0024(18) -0.0078(18)
C18 0.019(2) 0.027(3) 0.023(2) -0.008(2) 0.0001(19) -0.0088(19)
C19 0.015(2) 0.036(3) 0.015(2) 0.002(2) -0.0002(18) -0.0030(19)
C20 0.005(2) 0.031(3) 0.017(2) 0.0045(19) 0.0001(16) -0.0019(17)
C21 0.014(2) 0.014(2) 0.020(2) 0.0089(18) -0.0027(17) -0.0024(17)
C22 0.007(2) 0.015(2) 0.026(2) 0.0016(18) -0.0015(17) -0.0013(16)
C23 0.011(2) 0.019(2) 0.034(3) 0.008(2) -0.0022(19) -0.0034(17)
C24 0.021(2) 0.013(2) 0.040(3) -0.003(2) 0.005(2) -0.0074(18)
C25 0.013(2) 0.025(3) 0.029(3) -0.003(2) -0.0011(19) -0.0046(18)
C26 0.016(2) 0.014(2) 0.023(2) -0.0026(18) -0.0002(18) -0.0030(17)
C27 0.012(2) 0.017(2) 0.021(2) -0.0032(18) 0.0057(17) -0.0016(17)
C11 0.015(2) 0.032(3) 0.020(2) 0.005(2) -0.0067(18) -0.0067(19)

loop_
_atom_type_symbol
_atom_type_description
_atom_type_scat_dispersion_real
_atom_type_scat_dispersion_imag
_atom_type_scat_source
C C 0.0181 0.0091 'International Tables Vol C Tables 4.2.6.8 and 6.1.1.4'
H H 0.0000 0.0000 'International Tables Vol C Tables 4.2.6.8 and 6.1.1.4'
N N 0.0311 0.0180 'International Tables Vol C Tables 4.2.6.8 and 6.1.1.4'
O O 0.0492 0.0322 'International Tables Vol C Tables 4.2.6.8 and 6.1.1.4'
Pd Pd 0.1215 3.9337 'International Tables Vol C Tables 4.2.6.8 and 6.1.1.4'

loop_
_geom_angle_atom_site_label_1
_geom_angle_atom_site_label_2
_geom_angle_atom_site_label_3
_geom_angle
N1 Pd1 O1 93.88(13)
N1 Pd1 N3 166.25(14)
N2 Pd1 O1 173.34(13)
N2 Pd1 N1 83.74(14)
N2 Pd1 N3 84.66(14)
N3 Pd1 O1 98.44(13)
N4 O1 Pd1 115.8(2)
C1 N1 Pd1 112.6(3)
C5 N1 Pd1 127.1(3)
C5 N1 C1 120.0(4)
N1 C1 C2 121.3(4)
N1 C1 C6 115.9(4)
C2 C1 C6 122.7(4)
C6 N2 Pd1 106.4(2)
C6 N2 C13 109.3(3)
C7 N2 Pd1 105.5(2)
C7 N2 C6 111.5(3)
C7 N2 C13 111.3(3)
C13 N2 Pd1 112.7(2)
C1 C2 H2 120.7
C1 C2 C3 118.6(4)
C3 C2 H2 120.7
C8 N3 Pd1 111.7(3)
C8 N3 C12 120.4(4)
C12 N3 Pd1 127.8(3)
C2 C3 H3 120.2
C2 C3 C4 119.6(4)
C4 C3 H3 120.2
O2 N4 O1 119.3(3)
O2 N4 O3 124.0(4)
O3 N4 O1 116.7(4)
C3 C4 H4 120.6
C5 C4 C3 118.8(4)
C5 C4 H4 120.6
O4 N5 O5 121.1(4)
O4 N5 O6 118.3(4)
O5 N5 O6 120.6(4)
N1 C5 C4 121.6(4)
N1 C5 H5 119.2
C4 C5 H5 119.2
C1 C6 N2 110.9(3)
C1 C6 H6A 109.5
C1 C6 H6B 109.5
N2 C6 H6A 109.5
N2 C6 H6B 109.5
H6A C6 H6B 108.1
N2 C7 H7A 109.5
N2 C7 H7B 109.5
H7A C7 H7B 108.1
C8 C7 N2 110.8(3)
C8 C7 H7A 109.5
C8 C7 H7B 109.5
N3 C8 C7 116.1(4)
N3 C8 C9 120.6(4)
C9 C8 C7 123.1(4)
C8 C9 H9 120.7
C10 C9 C8 118.5(4)
C10 C9 H9 120.7
C9 C10 H10 120.1
C11 C10 C9 119.7(4)
C11 C10 H10 120.1
N3 C12 H12 119.2
N3 C12 C11 121.7(4)
C11 C12 H12 119.2
N2 C13 H13A 109.2
N2 C13 H13B 109.2
H13A C13 H13B 107.9
C14 C13 N2 112.2(3)
C14 C13 H13A 109.2
C14 C13 H13B 109.2
C15 C14 C13 120.0(4)
C15 C14 C27 119.6(4)
C27 C14 C13 120.1(4)
C14 C15 C16 122.9(4)
C14 C15 C20 119.5(4)
C16 C15 C20 117.6(4)
C15 C16 H16 119.6
C17 C16 C15 120.9(4)
C17 C16 H16 119.6
C16 C17 H17 119.4
C16 C17 C18 121.3(4)
C18 C17 H17 119.4
C17 C18 H18 120.0
C19 C18 C17 120.1(4)
C19 C18 H18 120.0
C18 C19 H19 119.6
C18 C19 C20 120.8(4)
C20 C19 H19 119.6
C19 C20 C15 119.2(4)
C21 C20 C15 119.6(4)
C21 C20 C19 121.2(4)
C20 C21 H21 119.3
C22 C21 C20 121.3(4)
C22 C21 H21 119.3
C21 C22 C23 120.8(4)
C21 C22 C27 120.0(4)
C23 C22 C27 119.2(4)
C22 C23 H23 119.3
C24 C23 C22 121.4(4)
C24 C23 H23 119.3
C23 C24 H24 120.2
C23 C24 C25 119.6(4)
C25 C24 H24 120.2
C24 C25 H25 119.2
C26 C25 C24 121.5(4)
C26 C25 H25 119.2
C25 C26 H26 119.5
C25 C26 C27 121.0(4)
C27 C26 H26 119.5
C14 C27 C22 119.6(4)
C14 C27 C26 123.3(4)
C26 C27 C22 117.2(4)
C10 C11 H11 120.5
C12 C11 C10 119.0(4)
C12 C11 H11 120.5

loop_
_geom_bond_atom_site_label_1
_geom_bond_atom_site_label_2
_geom_bond_distance
Pd1 O1 2.055(3)
Pd1 N1 2.012(4)
Pd1 N2 2.006(3)
Pd1 N3 2.019(3)
O1 N4 1.313(5)
N1 C1 1.354(6)
N1 C5 1.343(6)
C1 C2 1.374(6)
C1 C6 1.503(6)
N2 C6 1.512(5)
N2 C7 1.502(5)
N2 C13 1.541(5)
O2 N4 1.228(5)
C2 H2 0.9500
C2 C3 1.393(6)
N3 C8 1.344(6)
N3 C12 1.345(6)
O3 N4 1.232(5)
C3 H3 0.9500
C3 C4 1.394(7)
O4 N5 1.234(5)
C4 H4 0.9500
C4 C5 1.368(6)
N5 O5 1.241(5)
N5 O6 1.248(5)
C5 H5 0.9500
C6 H6A 0.9900
C6 H6B 0.9900
C7 H7A 0.9900
C7 H7B 0.9900
C7 C8 1.500(6)
C8 C9 1.396(6)
C9 H9 0.9500
C9 C10 1.393(6)
C10 H10 0.9500
C10 C11 1.382(7)
C12 H12 0.9500
C12 C11 1.369(7)
C13 H13A 0.9900
C13 H13B 0.9900
C13 C14 1.501(6)
C14 C15 1.415(6)
C14 C27 1.425(6)
C15 C16 1.424(6)
C15 C20 1.444(6)
C16 H16 0.9500
C16 C17 1.366(6)
C17 H17 0.9500
C17 C18 1.417(7)
C18 H18 0.9500
C18 C19 1.351(7)
C19 H19 0.9500
C19 C20 1.432(7)
C20 C21 1.400(6)
C21 H21 0.9500
C21 C22 1.389(6)
C22 C23 1.432(6)
C22 C27 1.436(6)
C23 H23 0.9500
C23 C24 1.357(7)
C24 H24 0.9500
C24 C25 1.402(7)
C25 H25 0.9500
C25 C26 1.371(6)
C26 H26 0.9500
C26 C27 1.431(6)
C11 H11 0.9500
